data_2226475
loop_
_publ_author_name
'Fun, Hoong-Kun'
'Hemamalini, Madhukar'
'Asiri, Abdullah M.'
'Khan, Salman A.'

_publ_section_title
;
 4-[(<i>E</i>)-(2,4,5-Trimethoxybenzylidene)amino]-1,5-dimethyl-2-phenyl-1<i>H</i>-pyrazol-3(2<i>H</i>)-one
;
_journal_coeditor_code HB5480
_journal_issue 7
_journal_name_full 'Acta Crystallographica Section E'
_journal_page_first o1656
_journal_page_last o1657
_journal_paper_doi 10.1107/S1600536810021586
_journal_volume 66
_journal_year 2010
_chemical_formula_iupac 'C21 H23 N3 O4'
_chemical_formula_moiety 'C21 H23 N3 O4'
_chemical_formula_sum 'C21 H23 N3 O4'
_chemical_formula_weight 381.42
_chemical_name_systematic
;
4-[(<i>E</i>)-(2,4,5-Trimethoxybenzylidene)amino]-1,5-dimethyl-2-phenyl-
1<i>H</i>-pyrazol-3(2<i>H</i>)-one
;
_space_group_IT_number 14
_symmetry_cell_setting monoclinic
_symmetry_space_group_name_Hall '-P 2ybc'
_symmetry_space_group_name_H-M 'P 1 21/c 1'
_atom_sites_solution_hydrogens geom
_atom_sites_solution_primary direct
_atom_sites_solution_secondary difmap
_audit_creation_method SHELXL-97
_cell_angle_alpha 90.00
_cell_angle_beta 98.6750(10)
_cell_angle_gamma 90.00
_cell_formula_units_Z 4
_cell_length_a 21.0128(10)
_cell_length_b 7.4242(4)
_cell_length_c 12.5194(6)
_cell_measurement_reflns_used 8559
_cell_measurement_temperature 100.00(10)
_cell_measurement_theta_max 34.80
_cell_measurement_theta_min 2.94
_cell_volume 1930.72(17)
_computing_cell_refinement 'SAINT (Bruker, 2009)'
_computing_data_collection 'APEX2 (Bruker, 2009)'
_computing_data_reduction 'SAINT (Bruker, 2009)'
_computing_molecular_graphics 'SHELXTL (Sheldrick, 2008)'
_computing_publication_material 'SHELXTL (Sheldrick, 2008) and PLATON (Spek, 2009)'
_computing_structure_refinement 'SHELXTL (Sheldrick, 2008)'
_computing_structure_solution 'SHELXTL (Sheldrick, 2008)'
_diffrn_ambient_temperature 100.00(10)
_diffrn_measured_fraction_theta_full 0.995
_diffrn_measured_fraction_theta_max 0.995
_diffrn_measurement_device_type 'Bruker APEXII DUO CCD'
_diffrn_measurement_method '\f and \w scans'
_diffrn_radiation_monochromator graphite
_diffrn_radiation_source 'fine-focus sealed tube'
_diffrn_radiation_type MoK\a
_diffrn_radiation_wavelength 0.71073
_diffrn_reflns_av_R_equivalents 0.0314
_diffrn_reflns_av_sigmaI/netI 0.0287
_diffrn_reflns_limit_h_max 29
_diffrn_reflns_limit_h_min -29
_diffrn_reflns_limit_k_max 10
_diffrn_reflns_limit_k_min -10
_diffrn_reflns_limit_l_max 17
_diffrn_reflns_limit_l_min -17
_diffrn_reflns_number 23600
_diffrn_reflns_theta_full 30.00
_diffrn_reflns_theta_max 30.00
_diffrn_reflns_theta_min 0.98
_diffrn_standards_number 0
_exptl_absorpt_coefficient_mu 0.092
_exptl_absorpt_correction_T_max 0.987
_exptl_absorpt_correction_T_min 0.941
_exptl_absorpt_correction_type multi-scan
_exptl_absorpt_process_details '(SADABS; Bruker, 2009)'
_exptl_crystal_colour yellow
_exptl_crystal_density_diffrn 1.312
_exptl_crystal_density_method 'not measured'
_exptl_crystal_description blcok
_exptl_crystal_F_000 808
_exptl_crystal_size_max 0.67
_exptl_crystal_size_mid 0.27
_exptl_crystal_size_min 0.15
_refine_diff_density_max 0.475
_refine_diff_density_min -0.225
_refine_ls_extinction_method none
_refine_ls_goodness_of_fit_ref 1.042
_refine_ls_hydrogen_treatment mixed
_refine_ls_matrix_type full
_refine_ls_number_parameters 345
_refine_ls_number_reflns 5614
_refine_ls_number_restraints 0
_refine_ls_restrained_S_all 1.042
_refine_ls_R_factor_all 0.0476
_refine_ls_R_factor_gt 0.0397
_refine_ls_shift/su_max_lt 0.001
_refine_ls_shift/su_mean 0.000
_refine_ls_structure_factor_coef Fsqd
_refine_ls_weighting_details 'calc w=1/[\s^2^(Fo^2^)+(0.0771P)^2^+0.3259P] where P=(Fo^2^+2Fc^2^)/3'
_refine_ls_weighting_scheme calc
_refine_ls_wR_factor_gt 0.1112
_refine_ls_wR_factor_ref 0.1225
_reflns_number_gt 4779
_reflns_number_total 5614
_reflns_threshold_expression I>2\s(I)
_cod_data_source_file hb5480.cif
_cod_data_source_block I
_cod_original_sg_symbol_H-M 'P 21/c'
_cod_database_code 2226475
_cod_database_fobs_code 2226475

loop_
_symmetry_equiv_pos_as_xyz
'x, y, z'
'-x, y+1/2, -z+1/2'
'-x, -y, -z'
'x, -y-1/2, z-1/2'

loop_
_atom_site_type_symbol
_atom_site_label
_atom_site_fract_x
_atom_site_fract_y
_atom_site_fract_z
_atom_site_U_iso_or_equiv
_atom_site_adp_type
_atom_site_calc_flag
_atom_site_refinement_flags
_atom_site_occupancy
_atom_site_disorder_assembly
_atom_site_disorder_group
O O1 0.36912(3) -0.05337(10) 0.48796(5) 0.01654(15) Uani d . 1 . .
O O2 0.02634(3) 0.14809(11) 0.14482(6) 0.02325(17) Uani d . 1 . .
O O3 0.06645(3) 0.44390(11) 0.06868(6) 0.02140(17) Uani d . 1 . .
O O4 0.27842(3) 0.35928(10) 0.27787(6) 0.01722(15) Uani d . 1 . .
N N1 0.35715(4) -0.34299(11) 0.55298(6) 0.01452(16) Uani d . 1 . .
N N2 0.30506(4) -0.45837(11) 0.56225(6) 0.01459(16) Uani d . 1 . .
N N3 0.22306(4) -0.11616(11) 0.39236(6) 0.01426(16) Uani d . 1 . .
C C1 0.47358(5) -0.34082(14) 0.59345(8) 0.01773(19) Uani d . 1 . .
C C2 0.52970(5) -0.35703(15) 0.66770(9) 0.0216(2) Uani d . 1 . .
C C3 0.52678(5) -0.39395(14) 0.77564(8) 0.0205(2) Uani d . 1 . .
C C4 0.46740(5) -0.41126(14) 0.81062(8) 0.01797(19) Uani d . 1 . .
C C5 0.41087(5) -0.39230(14) 0.73777(7) 0.01641(18) Uani d . 1 . .
C C6 0.41448(4) -0.35847(13) 0.62948(7) 0.01427(18) Uani d . 1 . .
C C7 0.25240(4) -0.38702(13) 0.49748(7) 0.01383(18) Uani d . 1 . .
C C8 0.26770(4) -0.22283(13) 0.45728(7) 0.01270(17) Uani d . 1 . .
C C9 0.33566(4) -0.18791(13) 0.49592(7) 0.01293(17) Uani d . 1 . .
C C10 0.24207(4) 0.03035(13) 0.35116(7) 0.01384(17) Uani d . 1 . .
C C11 0.19674(4) 0.14168(13) 0.27961(7) 0.01385(18) Uani d . 1 . .
C C12 0.13242(4) 0.08699(14) 0.24831(7) 0.01533(18) Uani d . 1 . .
C C13 0.08971(4) 0.18970(14) 0.17891(8) 0.01645(18) Uani d . 1 . .
C C14 0.11121(4) 0.35193(14) 0.13731(7) 0.01642(19) Uani d . 1 . .
C C15 0.17427(4) 0.40938(14) 0.16780(7) 0.01589(18) Uani d . 1 . .
C C16 0.21674(4) 0.30561(13) 0.24024(7) 0.01424(17) Uani d . 1 . .
C C17 0.32012(5) -0.65126(14) 0.55935(8) 0.0194(2) Uani d . 1 . .
C C18 0.18985(5) -0.48412(14) 0.47905(8) 0.01728(19) Uani d . 1 . .
C C19 0.00170(5) -0.00727(18) 0.19178(11) 0.0293(3) Uani d . 1 . .
C C20 0.08640(5) 0.61077(16) 0.02644(9) 0.0223(2) Uani d . 1 . .
C C21 0.29988(5) 0.52608(14) 0.23842(8) 0.01750(19) Uani d . 1 . .
H H1A 0.4749(7) -0.319(2) 0.5178(11) 0.025(3) Uiso d . 1 . .
H H2A 0.5716(7) -0.342(2) 0.6413(11) 0.027(4) Uiso d . 1 . .
H H3A 0.5674(7) -0.413(2) 0.8265(12) 0.028(4) Uiso d . 1 . .
H H4A 0.4646(6) -0.4380(19) 0.8855(11) 0.020(3) Uiso d . 1 . .
H H5A 0.3683(7) -0.407(2) 0.7601(11) 0.024(3) Uiso d . 1 . .
H H10A 0.2859(6) 0.0685(18) 0.3651(10) 0.016(3) Uiso d . 1 . .
H H12A 0.1206(7) -0.025(2) 0.2767(11) 0.022(3) Uiso d . 1 . .
H H15A 0.1878(7) 0.520(2) 0.1400(11) 0.020(3) Uiso d . 1 . .
H H17A 0.2798(7) -0.723(2) 0.5642(11) 0.024(3) Uiso d . 1 . .
H H17B 0.3365(7) -0.684(2) 0.4918(12) 0.027(4) Uiso d . 1 . .
H H17C 0.3507(7) -0.673(2) 0.6234(12) 0.030(4) Uiso d . 1 . .
H H18A 0.1555(7) -0.411(2) 0.4352(12) 0.030(4) Uiso d . 1 . .
H H18B 0.1925(8) -0.601(2) 0.4416(12) 0.033(4) Uiso d . 1 . .
H H18C 0.1744(7) -0.511(2) 0.5471(12) 0.032(4) Uiso d . 1 . .
H H19A -0.0437(8) -0.018(2) 0.1586(13) 0.037(4) Uiso d . 1 . .
H H19B 0.0243(8) -0.119(2) 0.1720(13) 0.038(4) Uiso d . 1 . .
H H19C 0.0082(8) 0.003(3) 0.2715(14) 0.042(4) Uiso d . 1 . .
H H20A 0.1208(7) 0.586(2) -0.0182(11) 0.024(3) Uiso d . 1 . .
H H20B 0.1018(7) 0.696(2) 0.0873(12) 0.032(4) Uiso d . 1 . .
H H20C 0.0475(7) 0.656(2) -0.0181(11) 0.026(4) Uiso d . 1 . .
H H21A 0.3011(7) 0.515(2) 0.1612(12) 0.023(3) Uiso d . 1 . .
H H21B 0.3418(7) 0.545(2) 0.2761(11) 0.025(4) Uiso d . 1 . .
H H21C 0.2732(7) 0.626(2) 0.2555(11) 0.024(3) Uiso d . 1 . .

loop_
_atom_site_aniso_label
_atom_site_aniso_U_11
_atom_site_aniso_U_22
_atom_site_aniso_U_33
_atom_site_aniso_U_12
_atom_site_aniso_U_13
_atom_site_aniso_U_23
O1 0.0170(3) 0.0133(3) 0.0192(3) -0.0013(3) 0.0023(2) 0.0031(3)
O2 0.0125(3) 0.0240(4) 0.0322(4) -0.0015(3) 0.0001(3) 0.0114(3)
O3 0.0138(3) 0.0224(4) 0.0272(4) 0.0030(3) 0.0007(3) 0.0132(3)
O4 0.0142(3) 0.0164(3) 0.0202(3) -0.0017(3) -0.0002(2) 0.0061(3)
N1 0.0139(3) 0.0120(4) 0.0170(3) -0.0004(3) 0.0000(3) 0.0033(3)
N2 0.0149(3) 0.0111(4) 0.0172(3) -0.0007(3) 0.0004(3) 0.0030(3)
N3 0.0153(3) 0.0137(4) 0.0137(3) 0.0033(3) 0.0020(3) 0.0020(3)
C1 0.0173(4) 0.0173(5) 0.0189(4) 0.0029(4) 0.0038(3) 0.0031(4)
C2 0.0151(4) 0.0213(5) 0.0281(5) 0.0019(4) 0.0027(4) 0.0041(4)
C3 0.0190(4) 0.0159(4) 0.0243(5) 0.0007(4) -0.0041(3) 0.0008(4)
C4 0.0218(4) 0.0150(4) 0.0158(4) 0.0018(4) -0.0013(3) -0.0005(3)
C5 0.0173(4) 0.0151(4) 0.0166(4) 0.0019(3) 0.0020(3) -0.0005(3)
C6 0.0148(4) 0.0110(4) 0.0163(4) 0.0020(3) -0.0001(3) 0.0004(3)
C7 0.0153(4) 0.0132(4) 0.0130(4) 0.0014(3) 0.0023(3) 0.0005(3)
C8 0.0140(4) 0.0119(4) 0.0122(3) 0.0020(3) 0.0020(3) 0.0007(3)
C9 0.0149(4) 0.0119(4) 0.0122(3) 0.0023(3) 0.0026(3) 0.0010(3)
C10 0.0145(4) 0.0131(4) 0.0138(4) 0.0025(3) 0.0018(3) 0.0012(3)
C11 0.0146(4) 0.0132(4) 0.0140(4) 0.0023(3) 0.0027(3) 0.0024(3)
C12 0.0149(4) 0.0143(4) 0.0171(4) 0.0020(3) 0.0037(3) 0.0038(3)
C13 0.0122(4) 0.0176(4) 0.0197(4) 0.0017(3) 0.0031(3) 0.0039(4)
C14 0.0144(4) 0.0175(4) 0.0176(4) 0.0043(3) 0.0030(3) 0.0056(3)
C15 0.0155(4) 0.0154(4) 0.0171(4) 0.0023(3) 0.0035(3) 0.0051(3)
C16 0.0131(4) 0.0150(4) 0.0147(4) 0.0013(3) 0.0024(3) 0.0019(3)
C17 0.0216(4) 0.0111(4) 0.0244(5) 0.0012(4) -0.0003(4) 0.0034(4)
C18 0.0166(4) 0.0155(4) 0.0196(4) -0.0020(3) 0.0025(3) 0.0013(3)
C19 0.0165(4) 0.0268(6) 0.0443(7) -0.0026(4) 0.0037(4) 0.0137(5)
C20 0.0179(4) 0.0221(5) 0.0268(5) 0.0031(4) 0.0028(4) 0.0124(4)
C21 0.0194(4) 0.0139(4) 0.0194(4) -0.0017(4) 0.0036(3) 0.0029(3)

loop_
_atom_type_symbol
_atom_type_description
_atom_type_scat_dispersion_real
_atom_type_scat_dispersion_imag
_atom_type_scat_source
C C 0.0033 0.0016 'International Tables Vol C Tables 4.2.6.8 and 6.1.1.4'
H H 0.0000 0.0000 'International Tables Vol C Tables 4.2.6.8 and 6.1.1.4'
N N 0.0061 0.0033 'International Tables Vol C Tables 4.2.6.8 and 6.1.1.4'
O O 0.0106 0.0060 'International Tables Vol C Tables 4.2.6.8 and 6.1.1.4'

loop_
_geom_angle_atom_site_label_1
_geom_angle_atom_site_label_2
_geom_angle_atom_site_label_3
_geom_angle_site_symmetry_1
_geom_angle_site_symmetry_3
_geom_angle
_geom_angle_publ_flag
C13 O2 C19 . . 116.72(8) ?
C14 O3 C20 . . 117.04(8) ?
C16 O4 C21 . . 117.65(7) ?
C9 N1 N2 . . 110.43(7) ?
C9 N1 C6 . . 125.90(8) ?
N2 N1 C6 . . 118.94(7) ?
C7 N2 N1 . . 106.45(7) ?
C7 N2 C17 . . 121.21(8) ?
N1 N2 C17 . . 114.72(8) ?
C10 N3 C8 . . 119.36(8) ?
C6 C1 C2 . . 118.90(9) ?
C6 C1 H1A . . 119.6(8) ?
C2 C1 H1A . . 121.5(8) ?
C3 C2 C1 . . 120.62(9) ?
C3 C2 H2A . . 121.2(8) ?
C1 C2 H2A . . 118.2(8) ?
C4 C3 C2 . . 119.89(9) ?
C4 C3 H3A . . 120.6(9) ?
C2 C3 H3A . . 119.4(9) ?
C3 C4 C5 . . 120.18(9) ?
C3 C4 H4A . . 120.8(8) ?
C5 C4 H4A . . 119.0(8) ?
C4 C5 C6 . . 119.34(9) ?
C4 C5 H5A . . 121.7(8) ?
C6 C5 H5A . . 118.9(8) ?
C1 C6 C5 . . 121.05(8) ?
C1 C6 N1 . . 118.69(8) ?
C5 C6 N1 . . 120.26(8) ?
C8 C7 N2 . . 110.21(8) ?
C8 C7 C18 . . 128.54(8) ?
N2 C7 C18 . . 121.25(8) ?
C7 C8 N3 . . 122.95(8) ?
C7 C8 C9 . . 107.87(8) ?
N3 C8 C9 . . 129.17(8) ?
O1 C9 N1 . . 124.44(8) ?
O1 C9 C8 . . 131.11(8) ?
N1 C9 C8 . . 104.37(8) ?
N3 C10 C11 . . 120.57(8) ?
N3 C10 H10A . . 121.7(8) ?
C11 C10 H10A . . 117.8(8) ?
C16 C11 C12 . . 118.58(8) ?
C16 C11 C10 . . 120.31(8) ?
C12 C11 C10 . . 121.11(8) ?
C13 C12 C11 . . 121.40(9) ?
C13 C12 H12A . . 122.3(8) ?
C11 C12 H12A . . 116.3(8) ?
O2 C13 C12 . . 125.46(9) ?
O2 C13 C14 . . 115.26(8) ?
C12 C13 C14 . . 119.28(8) ?
O3 C14 C15 . . 124.05(9) ?
O3 C14 C13 . . 115.62(8) ?
C15 C14 C13 . . 120.33(8) ?
C14 C15 C16 . . 119.75(9) ?
C14 C15 H15A . . 119.3(8) ?
C16 C15 H15A . . 120.9(8) ?
O4 C16 C11 . . 116.75(8) ?
O4 C16 C15 . . 122.63(9) ?
C11 C16 C15 . . 120.61(8) ?
N2 C17 H17A . . 109.0(8) ?
N2 C17 H17B . . 111.4(9) ?
H17A C17 H17B . . 108.9(12) ?
N2 C17 H17C . . 105.3(9) ?
H17A C17 H17C . . 108.8(12) ?
H17B C17 H17C . . 113.3(12) ?
C7 C18 H18A . . 111.7(9) ?
C7 C18 H18B . . 112.7(9) ?
H18A C18 H18B . . 107.7(13) ?
C7 C18 H18C . . 111.5(9) ?
H18A C18 H18C . . 106.4(12) ?
H18B C18 H18C . . 106.5(13) ?
O2 C19 H19A . . 106.4(10) ?
O2 C19 H19B . . 110.6(9) ?
H19A C19 H19B . . 106.9(14) ?
O2 C19 H19C . . 110.6(11) ?
H19A C19 H19C . . 114.1(14) ?
H19B C19 H19C . . 108.1(14) ?
O3 C20 H20A . . 109.0(9) ?
O3 C20 H20B . . 110.2(9) ?
H20A C20 H20B . . 111.3(12) ?
O3 C20 H20C . . 104.0(9) ?
H20A C20 H20C . . 111.0(11) ?
H20B C20 H20C . . 111.1(12) ?
O4 C21 H21A . . 109.1(9) ?
O4 C21 H21B . . 105.8(9) ?
H21A C21 H21B . . 110.2(12) ?
O4 C21 H21C . . 111.1(8) ?
H21A C21 H21C . . 112.6(12) ?
H21B C21 H21C . . 107.8(12) ?

loop_
_geom_bond_atom_site_label_1
_geom_bond_atom_site_label_2
_geom_bond_site_symmetry_2
_geom_bond_distance
_geom_bond_publ_flag
O1 C9 . 1.2341(12) ?
O2 C13 . 1.3709(11) ?
O2 C19 . 1.4268(14) ?
O3 C14 . 1.3583(11) ?
O3 C20 . 1.4342(13) ?
O4 C16 . 1.3698(11) ?
O4 C21 . 1.4311(12) ?
N1 C9 . 1.3937(12) ?
N1 N2 . 1.4084(11) ?
N1 C6 . 1.4261(11) ?
N2 C7 . 1.3754(11) ?
N2 C17 . 1.4683(13) ?
N3 C10 . 1.2927(12) ?
N3 C8 . 1.3918(11) ?
C1 C6 . 1.3898(13) ?
C1 C2 . 1.3923(13) ?
C1 H1A . 0.965(14) ?
C2 C3 . 1.3893(15) ?
C2 H2A . 0.992(15) ?
C3 C4 . 1.3892(15) ?
C3 H3A . 0.995(15) ?
C4 C5 . 1.3913(13) ?
C4 H4A . 0.969(13) ?
C5 C6 . 1.3921(13) ?
C5 H5A . 0.984(14) ?
C7 C8 . 1.3753(13) ?
C7 C18 . 1.4863(13) ?
C8 C9 . 1.4603(12) ?
C10 C11 . 1.4613(12) ?
C10 H10A . 0.954(13) ?
C11 C16 . 1.4011(13) ?
C11 C12 . 1.4090(13) ?
C12 C13 . 1.3808(13) ?
C12 H12A . 0.949(15) ?
C13 C14 . 1.4130(14) ?
C14 C15 . 1.3897(13) ?
C15 C16 . 1.4029(12) ?
C15 H15A . 0.953(15) ?
C17 H17A . 1.008(14) ?
C17 H17B . 0.990(14) ?
C17 H17C . 0.963(15) ?
C18 H18A . 1.000(16) ?
C18 H18B . 0.990(17) ?
C18 H18C . 0.977(15) ?
C19 H19A . 0.986(17) ?
C19 H19B . 1.006(17) ?
C19 H19C . 0.990(18) ?
C20 H20A . 0.996(14) ?
C20 H20B . 1.007(16) ?
C20 H20C . 0.976(15) ?
C21 H21A . 0.974(14) ?
C21 H21B . 0.945(14) ?
C21 H21C . 0.972(15) ?

loop_
_geom_hbond_atom_site_label_D
_geom_hbond_atom_site_label_H
_geom_hbond_atom_site_label_A
_geom_hbond_site_symmetry_A
_geom_hbond_distance_DH
_geom_hbond_distance_HA
_geom_hbond_distance_DA
_geom_hbond_angle_DHA
_geom_hbond_publ_flag
C10 H10A O1 . 0.954(13) 2.331(13) 3.0112(11) 127.8(10) yes
C4 H4A O1 4_556 0.969(13) 2.541(13) 3.2628(12) 131.4(10) yes
C20 H20A N3 4_565 0.996(14) 2.577(14) 3.5383(13) 162.1(12) yes
C20 H20C O2 3_565 0.977(14) 2.509(14) 3.4470(13) 160.8(12) yes
C20 H20C O3 3_565 0.977(14) 2.495(15) 3.2779(13) 137.0(11) yes

loop_
_geom_torsion_atom_site_label_1
_geom_torsion_atom_site_label_2
_geom_torsion_atom_site_label_3
_geom_torsion_atom_site_label_4
_geom_torsion_site_symmetry_1
_geom_torsion_site_symmetry_2
_geom_torsion_site_symmetry_3
_geom_torsion_site_symmetry_4
_geom_torsion
_geom_torsion_publ_flag
C9 N1 N2 C7 . . . . 8.54(10) ?
C6 N1 N2 C7 . . . . 165.59(8) ?
C9 N1 N2 C17 . . . . 145.49(8) ?
C6 N1 N2 C17 . . . . -57.45(11) ?
C6 C1 C2 C3 . . . . 1.32(16) ?
C1 C2 C3 C4 . . . . -1.34(17) ?
C2 C3 C4 C5 . . . . 0.21(16) ?
C3 C4 C5 C6 . . . . 0.91(16) ?
C2 C1 C6 C5 . . . . -0.17(15) ?
C2 C1 C6 N1 . . . . -179.57(9) ?
C4 C5 C6 C1 . . . . -0.93(15) ?
C4 C5 C6 N1 . . . . 178.45(9) ?
C9 N1 C6 C1 . . . . -65.96(13) ?
N2 N1 C6 C1 . . . . 140.85(9) ?
C9 N1 C6 C5 . . . . 114.64(11) ?
N2 N1 C6 C5 . . . . -38.55(13) ?
N1 N2 C7 C8 . . . . -6.30(10) ?
C17 N2 C7 C8 . . . . -139.83(9) ?
N1 N2 C7 C18 . . . . 173.92(8) ?
C17 N2 C7 C18 . . . . 40.39(13) ?
N2 C7 C8 N3 . . . . -177.54(8) ?
C18 C7 C8 N3 . . . . 2.22(15) ?
N2 C7 C8 C9 . . . . 1.93(10) ?
C18 C7 C8 C9 . . . . -178.31(9) ?
C10 N3 C8 C7 . . . . -174.99(8) ?
C10 N3 C8 C9 . . . . 5.66(14) ?
N2 N1 C9 O1 . . . . 169.88(8) ?
C6 N1 C9 O1 . . . . 14.78(14) ?
N2 N1 C9 C8 . . . . -7.20(9) ?
C6 N1 C9 C8 . . . . -162.30(8) ?
C7 C8 C9 O1 . . . . -173.56(9) ?
N3 C8 C9 O1 . . . . 5.87(16) ?
C7 C8 C9 N1 . . . . 3.25(10) ?
N3 C8 C9 N1 . . . . -177.33(9) ?
C8 N3 C10 C11 . . . . 177.82(8) ?
N3 C10 C11 C16 . . . . 176.26(8) ?
N3 C10 C11 C12 . . . . -4.03(14) ?
C16 C11 C12 C13 . . . . 1.10(14) ?
C10 C11 C12 C13 . . . . -178.61(9) ?
C19 O2 C13 C12 . . . . 5.04(16) ?
C19 O2 C13 C14 . . . . -175.23(10) ?
C11 C12 C13 O2 . . . . -179.44(9) ?
C11 C12 C13 C14 . . . . 0.83(15) ?
C20 O3 C14 C15 . . . . -0.36(14) ?
C20 O3 C14 C13 . . . . 178.96(9) ?
O2 C13 C14 O3 . . . . -0.49(13) ?
C12 C13 C14 O3 . . . . 179.26(9) ?
O2 C13 C14 C15 . . . . 178.86(9) ?
C12 C13 C14 C15 . . . . -1.40(15) ?
O3 C14 C15 C16 . . . . 179.28(9) ?
C13 C14 C15 C16 . . . . 0.00(15) ?
C21 O4 C16 C11 . . . . 179.81(8) ?
C21 O4 C16 C15 . . . . -1.66(13) ?
C12 C11 C16 O4 . . . . 176.04(8) ?
C10 C11 C16 O4 . . . . -4.24(13) ?
C12 C11 C16 C15 . . . . -2.52(14) ?
C10 C11 C16 C15 . . . . 177.20(8) ?
C14 C15 C16 O4 . . . . -176.49(9) ?
C14 C15 C16 C11 . . . . 1.98(14) ?

loop_
_cod_related_entry_id
_cod_related_entry_database
_cod_related_entry_code
1 ChemSpider 1334025
